data_7009648
loop_
_publ_author_name
'Rusanova, Julia A.'
'Domasevitch, Konstantin V.'
'Vassilyeva, Olga Yu.'
'Kokozay, Vladimir N.'
'Rusanov, Eduard B.'
'Nedelko, Sergey G.'
'Chukova, Oksana V.'
'Ahrens, Birte'
'Raithby, Paul R.'

_publ_section_title
;
 New luminescent copper(I) halide complexes containing Rb+ complexes of
 18-crown-6 as counter ions prepared from zerovalent copper
;
_journal_issue 13
_journal_name_full 'Journal of the Chemical Society, Dalton Transactions'
_journal_page_first 2175
_journal_paper_doi 10.1039/b002451l
_journal_year 2000
_chemical_formula_sum 'C12 H24 Br Cu3 I3 O6 Rb'
_chemical_formula_weight 1001.01
_chemical_name_systematic
; 
 ? 
;
_space_group_IT_number 61
_symmetry_space_group_name_Hall '-P 2ac 2ab'
_symmetry_space_group_name_H-M 'P b c a'
_atom_sites_solution_hydrogens geom
_atom_sites_solution_primary direct
_atom_sites_solution_secondary difmap
_audit_creation_method SHELXL
_cell_angle_alpha 90.00
_cell_angle_beta 90.00
_cell_angle_gamma 90.00
_cell_formula_units_Z 8
_cell_length_a 7.954(2)
_cell_length_b 24.316(5)
_cell_length_c 25.291(4)
_cell_measurement_temperature 293(2)
_cell_volume 4891.5(18)
_computing_structure_refinement 'SHELXL-93 (Sheldrick, 1993)'
_computing_structure_solution 'SHELXS-86 (Sheldrick, 1990)'
_diffrn_ambient_temperature 293(2)
_diffrn_radiation_monochromator graphite
_diffrn_radiation_source 'fine-focus sealed tube'
_diffrn_radiation_type MoK\a
_diffrn_radiation_wavelength 0.71073
_diffrn_reflns_av_R_equivalents 0.0000
_diffrn_reflns_av_sigmaI/netI 0.0635
_diffrn_reflns_limit_h_max 9
_diffrn_reflns_limit_h_min 0
_diffrn_reflns_limit_k_max 27
_diffrn_reflns_limit_k_min 0
_diffrn_reflns_limit_l_max 28
_diffrn_reflns_limit_l_min 0
_diffrn_reflns_number 4436
_diffrn_reflns_theta_max 23.98
_diffrn_reflns_theta_min 1.61
_exptl_absorpt_coefficient_mu 10.006
_exptl_crystal_density_diffrn 2.719
_exptl_crystal_F_000 3696
_refine_diff_density_max 1.026
_refine_diff_density_min -0.845
_refine_diff_density_rms 0.189
_refine_ls_extinction_method none
_refine_ls_goodness_of_fit_all 1.002
_refine_ls_goodness_of_fit_obs 1.085
_refine_ls_matrix_type full
_refine_ls_number_parameters 235
_refine_ls_number_reflns 3115
_refine_ls_number_restraints 0
_refine_ls_restrained_S_all 1.048
_refine_ls_restrained_S_obs 1.085
_refine_ls_R_factor_all 0.0915
_refine_ls_R_factor_obs 0.0528
_refine_ls_shift/esd_max -0.082
_refine_ls_shift/esd_mean 0.014
_refine_ls_structure_factor_coef Fsqd
_refine_ls_weighting_details 'w=1/[\s^2^(Fo^2^)+(0.0581P)^2^+0.0000P] where P=(Fo^2^+2Fc^2^)/3'
_refine_ls_weighting_scheme calc
_refine_ls_wR_factor_all 0.1255
_refine_ls_wR_factor_obs 0.1049
_reflns_number_observed 2099
_reflns_number_total 3125
_reflns_observed_criterion >2sigma(I)
_cod_data_source_file b002451l.txt
_cod_data_source_block j150a
_cod_depositor_comments
;
The following automatic conversions were performed:

'_refine_ls_weighting_scheme' value 'calc
w=1/[\s^2^(Fo^2^)+(0.0581P)^2^+0.0000P] where P=(Fo^2^+2Fc^2^)/3' was
changed to 'calc'. New tag '_refine_ls_weighting_details' was
created. The value of the new tag was set to
'w=1/[\s^2^(Fo^2^)+(0.0581P)^2^+0.0000P] where P=(Fo^2^+2Fc^2^)/3'.

Automatic conversion script
Id: cif_fix_values 3143 2015-03-26 13:38:13Z robertas 
;
_cod_database_code 7009648

loop_
_symmetry_equiv_pos_as_xyz
'x, y, z'
'-x+1/2, -y, z+1/2'
'-x, y+1/2, -z+1/2'
'x+1/2, -y+1/2, -z'
'-x, -y, -z'
'x-1/2, y, -z-1/2'
'x, -y-1/2, z-1/2'
'-x-1/2, y-1/2, z'

loop_
_atom_site_aniso_label
_atom_site_aniso_U_11
_atom_site_aniso_U_22
_atom_site_aniso_U_33
_atom_site_aniso_U_23
_atom_site_aniso_U_13
_atom_site_aniso_U_12
I1 0.0396(6) 0.0480(6) 0.0365(5) 0.0095(5) -0.0045(5) -0.0018(6)
I2 0.0445(6) 0.0305(5) 0.0436(6) 0.0005(5) -0.0005(5) -0.0007(6)
I3 0.0354(5) 0.0446(6) 0.0399(5) -0.0044(6) 0.0002(5) 0.0003(6)
Br 0.0440(10) 0.0409(9) 0.0364(8) -0.0053(7) -0.0010(8) -0.0020(10)
Rb 0.0481(10) 0.0390(9) 0.0463(9) 0.0091(7) -0.0009(8) 0.0017(9)
Cu1 0.0630(15) 0.0564(14) 0.0471(12) -0.0004(10) -0.0020(12) 0.0050(15)
Cu2 0.0532(14) 0.058(2) 0.0590(14) 0.0038(12) 0.0038(11) 0.0040(12)
Cu3 0.0549(14) 0.059(2) 0.0556(13) -0.0066(11) -0.0052(11) -0.0008(13)
O1 0.087(10) 0.042(8) 0.058(7) 0.005(6) -0.013(7) 0.005(8)
O2 0.077(10) 0.060(8) 0.083(9) -0.008(7) -0.017(9) 0.015(9)
O3 0.038(7) 0.107(12) 0.049(8) -0.032(8) 0.001(6) -0.012(8)
O4 0.064(9) 0.081(10) 0.038(6) 0.014(6) -0.008(6) -0.016(8)
O5 0.051(8) 0.059(9) 0.066(8) 0.006(7) -0.021(6) -0.006(7)
O6 0.085(10) 0.064(9) 0.049(7) -0.016(6) 0.005(7) -0.028(9)
C1 0.109(20) 0.083(18) 0.073(15) 0.024(13) -0.043(14) 0.027(17)
C2 0.116(21) 0.055(14) 0.107(18) 0.008(13) -0.062(17) 0.049(16)
C3 0.054(16) 0.110(22) 0.148(24) -0.059(18) 0.013(16) 0.020(15)
C4 0.030(11) 0.107(19) 0.124(20) -0.085(17) 0.038(12) -0.018(13)
C5 0.047(14) 0.192(33) 0.083(19) -0.037(19) -0.044(13) -0.020(18)
C6 0.036(12) 0.169(26) 0.058(12) 0.055(14) -0.011(11) -0.060(16)
C7 0.150(25) 0.058(15) 0.079(15) 0.026(12) -0.067(16) -0.021(17)
C8 0.088(17) 0.054(13) 0.096(17) 0.021(12) -0.038(14) 0.008(13)
C9 0.071(16) 0.048(12) 0.099(17) -0.036(12) -0.022(13) 0.000(12)
C10 0.062(14) 0.051(12) 0.072(13) -0.015(10) 0.006(11) 0.006(11)
C11 0.096(18) 0.097(18) 0.058(13) -0.016(12) 0.010(13) -0.057(17)
C12 0.062(14) 0.083(17) 0.044(11) 0.008(11) 0.011(9) -0.012(13)

loop_
_atom_site_label
_atom_site_type_symbol
_atom_site_fract_x
_atom_site_fract_y
_atom_site_fract_z
_atom_site_U_iso_or_equiv
_atom_site_thermal_displace_type
_atom_site_occupancy
_atom_site_calc_flag
_atom_site_refinement_flags
_atom_site_disorder_group
I1 I 0.06733(13) 0.53878(4) 0.13175(4) 0.0414(3) Uani 1 d . .
I2 I 0.06664(14) 0.59420(4) 0.29938(4) 0.0395(3) Uani 1 d . .
I3 I -0.18587(13) 0.43863(4) 0.25293(4) 0.0400(3) Uani 1 d . .
Br Br 0.5743(2) 0.46290(6) 0.11013(6) 0.0405(4) Uani 1 d . .
Rb Rb 0.4059(2) 0.33610(7) 0.09822(6) 0.0445(4) Uani 1 d . .
Cu1 Cu 0.0639(3) 0.51258(9) 0.23248(7) 0.0555(6) Uani 1 d . .
Cu2 Cu 0.3686(3) 0.50953(10) 0.16851(8) 0.0566(6) Uani 1 d . .
Cu3 Cu -0.2321(3) 0.50982(10) 0.17242(8) 0.0565(6) Uani 1 d . .
O1 O 0.3026(18) 0.2496(5) 0.1725(4) 0.063(3) Uani 1 d . .
O2 O 0.5601(18) 0.2252(5) 0.0986(5) 0.073(4) Uani 1 d . .
O3 O 0.6507(15) 0.3007(6) 0.0205(5) 0.065(4) Uani 1 d . .
O4 O 0.4100(16) 0.3744(5) -0.0148(4) 0.061(3) Uani 1 d . .
O5 O 0.1371(15) 0.3938(5) 0.0510(5) 0.059(3) Uani 1 d . .
O6 O 0.0525(17) 0.3182(5) 0.1310(4) 0.066(4) Uani 1 d . .
C1 C 0.3806(30) 0.2000(10) 0.1699(8) 0.088(8) Uani 1 d . .
H1A H 0.3170(30) 0.1757(10) 0.1451(8) 0.080 Uiso 1 d R .
H1B H 0.3800(30) 0.1826(10) 0.2057(8) 0.080 Uiso 1 d R .
C2 C 0.5535(30) 0.2041(9) 0.1510(9) 0.093(8) Uani 1 d . .
H2A H 0.6140(30) 0.2299(9) 0.1752(9) 0.080 Uiso 1 d R .
H2B H 0.6120(30) 0.1677(9) 0.1526(9) 0.080 Uiso 1 d R .
C3 C 0.7287(27) 0.2302(10) 0.0812(10) 0.104(9) Uani 1 d . .
H3A H 0.7888(27) 0.1943(10) 0.0853(10) 0.080 Uiso 1 d R .
H3B H 0.7879(27) 0.2586(10) 0.1030(10) 0.080 Uiso 1 d R .
C4 C 0.7247(23) 0.2473(9) 0.0230(9) 0.087(8) Uani 1 d . .
H4A H 0.8414(23) 0.2496(9) 0.0084(9) 0.080 Uiso 1 d R .
H4B H 0.6594(23) 0.2201(9) 0.0016(9) 0.080 Uiso 1 d R .
C5 C 0.6606(26) 0.3212(13) -0.0286(9) 0.108(10) Uani 1 d . .
H5A H 0.6126(26) 0.2961(13) -0.0560(9) 0.080 Uiso 1 d R .
H5B H 0.7824(26) 0.3265(13) -0.0369(9) 0.080 Uiso 1 d R .
C6 C 0.5797(24) 0.3756(11) -0.0332(7) 0.088(9) Uani 1 d . .
H6A H 0.6422(24) 0.4035(11) -0.0118(7) 0.080 Uiso 1 d R .
H6B H 0.5798(24) 0.3881(11) -0.0709(7) 0.080 Uiso 1 d R .
C7 C 0.3188(34) 0.4239(9) -0.0163(8) 0.096(9) Uani 1 d . .
H7A H 0.3269(34) 0.4402(9) -0.0525(8) 0.080 Uiso 1 d R .
H7B H 0.3659(34) 0.4506(9) 0.0098(8) 0.080 Uiso 1 d R .
C8 C 0.1370(28) 0.4123(9) -0.0011(9) 0.079(7) Uani 1 d . .
H8A H 0.0627(28) 0.4452(9) -0.0052(9) 0.080 Uiso 1 d R .
H8B H 0.0948(28) 0.3824(9) -0.0247(9) 0.080 Uiso 1 d R .
C9 C -0.0288(26) 0.3845(8) 0.0692(8) 0.073(6) Uani 1 d . .
H9A H -0.0824(26) 0.3540(8) 0.0486(8) 0.080 Uiso 1 d R .
H9B H -0.0981(26) 0.4184(8) 0.0642(8) 0.080 Uiso 1 d R .
C10 C -0.0267(23) 0.3695(8) 0.1269(7) 0.062(5) Uani 1 d . .
H10A H 0.0396(23) 0.3970(8) 0.1476(7) 0.080 Uiso 1 d R .
H10B H -0.1433(23) 0.3678(8) 0.1416(7) 0.080 Uiso 1 d R .
C11 C 0.0512(29) 0.3013(9) 0.1856(7) 0.084(7) Uani 1 d . .
H11A H -0.0659(29) 0.3003(9) 0.2000(7) 0.080 Uiso 1 d R .
H11B H 0.1199(29) 0.3273(9) 0.2073(7) 0.080 Uiso 1 d R .
C12 C 0.1288(24) 0.2473(9) 0.1869(7) 0.063(6) Uani 1 d . .
H12A H 0.1163(24) 0.2302(9) 0.2226(7) 0.080 Uiso 1 d R .
H12B H 0.0690(24) 0.2234(9) 0.1607(7) 0.080 Uiso 1 d R .

loop_
_atom_type_symbol
_atom_type_description
_atom_type_scat_dispersion_real
_atom_type_scat_dispersion_imag
_atom_type_scat_source
C C 0.0033 0.0016 'International Tables Vol C Tables 4.2.6.8 and 6.1.1.4'
H H 0.0000 0.0000 'International Tables Vol C Tables 4.2.6.8 and 6.1.1.4'
Br Br -0.2901 2.4595 'International Tables Vol C Tables 4.2.6.8 and 6.1.1.4'
O O 0.0106 0.0060 'International Tables Vol C Tables 4.2.6.8 and 6.1.1.4'
Cu Cu 0.3201 1.2651 'International Tables Vol C Tables 4.2.6.8 and 6.1.1.4'
Rb Rb -0.9393 2.9676 'International Tables Vol C Tables 4.2.6.8 and 6.1.1.4'
I I -0.4742 1.8119 'International Tables Vol C Tables 4.2.6.8 and 6.1.1.4'

loop_
_geom_angle_atom_site_label_1
_geom_angle_atom_site_label_2
_geom_angle_atom_site_label_3
_geom_angle
_geom_angle_site_symmetry_1
_geom_angle_site_symmetry_3
_geom_angle_publ_flag
Cu1 I1 Cu2 66.82(7) . . ?
Cu1 I1 Cu3 63.65(7) . . ?
Cu2 I1 Cu3 126.37(7) . . ?
Cu1 I2 Cu3 66.28(7) . 6_656 ?
Cu1 I2 Cu2 67.20(7) . 6_556 ?
Cu3 I2 Cu2 71.86(7) 6_656 6_556 ?
Cu2 I3 Cu3 99.77(7) 6_556 . ?
Cu2 I3 Cu1 65.69(7) 6_556 6_556 ?
Cu3 I3 Cu1 64.94(7) . 6_556 ?
Cu2 I3 Cu1 66.22(7) 6_556 . ?
Cu3 I3 Cu1 62.19(7) . . ?
Cu1 I3 Cu1 97.08(8) 6_556 . ?
Cu2 Br Cu3 79.69(9) . 1_655 ?
Cu2 Br Rb 102.08(8) . . ?
Cu3 Br Rb 136.31(8) 1_655 . ?
O5 Rb O3 111.7(4) . . ?
O5 Rb O1 114.5(4) . . ?
O3 Rb O1 114.1(4) . . ?
O5 Rb O2 140.2(3) . . ?
O3 Rb O2 56.9(4) . . ?
O1 Rb O2 57.4(4) . . ?
O5 Rb O6 58.2(4) . . ?
O3 Rb O6 141.6(3) . . ?
O1 Rb O6 56.6(4) . . ?
O2 Rb O6 105.0(4) . . ?
O5 Rb O4 56.8(4) . . ?
O3 Rb O4 56.0(4) . . ?
O1 Rb O4 146.4(3) . . ?
O2 Rb O4 106.3(4) . . ?
O6 Rb O4 108.8(3) . . ?
O5 Rb Br 83.3(3) . . ?
O3 Rb Br 93.8(3) . . ?
O1 Rb Br 135.1(2) . . ?
O2 Rb Br 131.8(3) . . ?
O6 Rb Br 119.1(2) . . ?
O4 Rb Br 78.3(2) . . ?
O5 Rb C10 41.5(4) . . ?
O3 Rb C10 147.6(4) . . ?
O1 Rb C10 76.4(4) . . ?
O2 Rb C10 126.8(4) . . ?
O6 Rb C10 21.9(3) . . ?
O4 Rb C10 97.6(4) . . ?
Br Rb C10 98.9(3) . . ?
O5 Rb C3 146.2(5) . . ?
O3 Rb C3 40.5(5) . . ?
O1 Rb C3 76.6(5) . . ?
O2 Rb C3 21.6(5) . . ?
O6 Rb C3 126.5(5) . . ?
O4 Rb C3 95.7(5) . . ?
Br Rb C3 112.0(4) . . ?
C10 Rb C3 148.3(5) . . ?
O5 Rb C7 39.9(5) . . ?
O3 Rb C7 76.4(5) . . ?
O1 Rb C7 150.4(5) . . ?
O2 Rb C7 127.7(5) . . ?
O6 Rb C7 97.3(5) . . ?
O4 Rb C7 21.6(4) . . ?
Br Rb C7 67.2(3) . . ?
C10 Rb C7 81.2(5) . . ?
C3 Rb C7 116.7(6) . . ?
O5 Rb C2 146.2(5) . . ?
O3 Rb C2 76.8(5) . . ?
O1 Rb C2 39.7(5) . . ?
O2 Rb C2 21.6(4) . . ?
O6 Rb C2 94.2(5) . . ?
O4 Rb C2 127.8(5) . . ?
Br Rb C2 129.8(4) . . ?
C10 Rb C2 115.4(5) . . ?
C3 Rb C2 37.2(6) . . ?
C7 Rb C2 149.1(5) . . ?
O5 Rb C11 77.7(5) . . ?
O3 Rb C11 148.6(4) . . ?
O1 Rb C11 40.3(4) . . ?
O2 Rb C11 96.1(5) . . ?
O6 Rb C11 21.8(4) . . ?
O4 Rb C11 130.5(4) . . ?
Br Rb C11 117.4(3) . . ?
C10 Rb C11 36.9(5) . . ?
C3 Rb C11 116.5(6) . . ?
C7 Rb C11 117.6(6) . . ?
C2 Rb C11 80.0(6) . . ?
I2 Cu1 I1 116.40(9) . . ?
I2 Cu1 I3 114.26(8) . 6_656 ?
I1 Cu1 I3 106.60(8) . 6_656 ?
I2 Cu1 I3 112.61(8) . . ?
I1 Cu1 I3 110.55(8) . . ?
I3 Cu1 I3 94.11(7) 6_656 . ?
I2 Cu1 Cu3 112.14(9) . . ?
I1 Cu1 Cu3 59.25(7) . . ?
I3 Cu1 Cu3 132.49(10) 6_656 . ?
I3 Cu1 Cu3 58.35(7) . . ?
I2 Cu1 Cu3 58.35(7) . 6_656 ?
I1 Cu1 Cu3 143.51(11) . 6_656 ?
I3 Cu1 Cu3 57.37(7) 6_656 6_656 ?
I3 Cu1 Cu3 103.57(8) . 6_656 ?
Cu3 Cu1 Cu3 156.67(11) . 6_656 ?
I2 Cu1 Cu2 111.87(10) . . ?
I1 Cu1 Cu2 57.26(6) . . ?
I3 Cu1 Cu2 56.47(7) 6_656 . ?
I3 Cu1 Cu2 133.92(9) . . ?
Cu3 Cu1 Cu2 113.39(9) . . ?
Cu3 Cu1 Cu2 89.70(9) 6_656 . ?
I2 Cu1 Cu2 58.16(7) . 6_556 ?
I1 Cu1 Cu2 146.68(11) . 6_556 ?
I3 Cu1 Cu2 104.77(8) 6_656 6_556 ?
I3 Cu1 Cu2 55.86(7) . 6_556 ?
Cu3 Cu1 Cu2 90.98(9) . 6_556 ?
Cu3 Cu1 Cu2 65.79(7) 6_656 6_556 ?
Cu2 Cu1 Cu2 155.38(11) . 6_556 ?
Br Cu2 I3 104.80(9) . 6_656 ?
Br Cu2 I1 120.49(10) . . ?
I3 Cu2 I1 106.63(8) 6_656 . ?
Br Cu2 I2 98.17(9) . 6_656 ?
I3 Cu2 I2 111.19(8) 6_656 6_656 ?
I1 Cu2 I2 115.04(9) . 6_656 ?
Br Cu2 Cu1 153.02(12) . . ?
I3 Cu2 Cu1 57.84(6) 6_656 . ?
I1 Cu2 Cu1 55.92(6) . . ?
I2 Cu2 Cu1 107.27(9) 6_656 . ?
Br Cu2 Cu1 99.77(10) . 6_656 ?
I3 Cu2 Cu1 57.92(7) 6_656 6_656 ?
I1 Cu2 Cu1 139.73(10) . 6_656 ?
I2 Cu2 Cu1 54.64(6) 6_656 6_656 ?
Cu1 Cu2 Cu1 88.05(6) . 6_656 ?
Br Cu3 I1 115.31(9) 1_455 . ?
Br Cu3 I3 105.60(9) 1_455 . ?
I1 Cu3 I3 109.63(8) . . ?
Br Cu3 I2 98.59(9) 1_455 6_556 ?
I1 Cu3 I2 115.31(9) . 6_556 ?
I3 Cu3 I2 111.67(8) . 6_556 ?
Br Cu3 Cu1 151.24(11) 1_455 . ?
I1 Cu3 Cu1 57.09(7) . . ?
I3 Cu3 Cu1 59.45(7) . . ?
I2 Cu3 Cu1 109.68(9) 6_556 . ?
Br Cu3 Cu1 100.95(10) 1_455 6_556 ?
I1 Cu3 Cu1 143.74(9) . 6_556 ?
I3 Cu3 Cu1 57.69(6) . 6_556 ?
I2 Cu3 Cu1 55.37(6) 6_556 6_556 ?
Cu1 Cu3 Cu1 91.14(6) . 6_556 ?
C1 O1 C12 114.7(17) . . ?
C1 O1 Rb 118.4(12) . . ?
C12 O1 Rb 117.5(11) . . ?
C3 O2 C2 110.8(17) . . ?
C3 O2 Rb 108.2(13) . . ?
C2 O2 Rb 108.5(11) . . ?
C5 O3 C4 110.8(17) . . ?
C5 O3 Rb 123.8(14) . . ?
C4 O3 Rb 121.2(11) . . ?
C7 O4 C6 117.4(18) . . ?
C7 O4 Rb 106.6(11) . . ?
C6 O4 Rb 109.1(9) . . ?
C8 O5 C9 111.0(15) . . ?
C8 O5 Rb 124.1(12) . . ?
C9 O5 Rb 119.3(11) . . ?
C10 O6 C11 108.8(15) . . ?
C10 O6 Rb 105.9(10) . . ?
C11 O6 Rb 108.5(12) . . ?
O1 C1 C2 112.8(20) . . ?
O2 C2 C1 111.3(16) . . ?
O2 C2 Rb 49.9(8) . . ?
C1 C2 Rb 82.9(12) . . ?
O2 C3 C4 107.6(18) . . ?
O2 C3 Rb 50.2(10) . . ?
C4 C3 Rb 84.7(12) . . ?
O3 C4 C3 107.2(15) . . ?
O3 C5 C6 112.5(20) . . ?
O4 C6 C5 111.5(17) . . ?
O4 C6 Rb 49.7(7) . . ?
C5 C6 Rb 81.9(12) . . ?
O4 C7 C8 108.9(17) . . ?
O4 C7 Rb 51.9(8) . . ?
C8 C7 Rb 82.7(11) . . ?
O5 C8 C7 107.3(16) . . ?
O5 C9 C10 110.1(16) . . ?
O5 C9 Rb 41.4(8) . . ?
C10 C9 Rb 73.9(10) . . ?
O6 C10 C9 107.0(14) . . ?
O6 C10 Rb 52.1(8) . . ?
C9 C10 Rb 82.5(11) . . ?
O6 C11 C12 106.0(16) . . ?
O6 C11 Rb 49.7(9) . . ?
C12 C11 Rb 84.0(12) . . ?
O1 C12 C11 111.7(18) . . ?

loop_
_geom_bond_atom_site_label_1
_geom_bond_atom_site_label_2
_geom_bond_distance
_geom_bond_site_symmetry_2
_geom_bond_publ_flag
I1 Cu1 2.626(2) . ?
I1 Cu2 2.667(3) . ?
I1 Cu3 2.688(3) . ?
I2 Cu1 2.608(2) . ?
I2 Cu3 2.698(3) 6_656 ?
I2 Cu2 2.716(3) 6_556 ?
I3 Cu2 2.666(2) 6_556 ?
I3 Cu3 2.698(2) . ?
I3 Cu1 2.708(3) 6_556 ?
I3 Cu1 2.729(3) . ?
Br Cu2 2.478(3) . ?
Br Cu3 2.481(3) 1_655 ?
Br Rb 3.375(2) . ?
Rb O5 2.822(12) . ?
Rb O3 2.897(12) . ?
Rb O1 2.937(12) . ?
Rb O2 2.962(13) . ?
Rb O6 2.963(13) . ?
Rb O4 3.007(10) . ?
Rb C10 3.61(2) . ?
Rb C3 3.66(2) . ?
Rb C7 3.66(2) . ?
Rb C2 3.67(2) . ?
Rb C11 3.68(2) . ?
Cu1 I3 2.708(3) 6_656 ?
Cu1 Cu3 2.803(3) . ?
Cu1 Cu3 2.902(3) 6_656 ?
Cu1 Cu2 2.915(3) . ?
Cu1 Cu2 2.948(3) 6_556 ?
Cu2 I3 2.666(2) 6_656 ?
Cu2 I2 2.716(3) 6_656 ?
Cu2 Cu1 2.948(3) 6_656 ?
Cu3 Br 2.481(3) 1_455 ?
Cu3 I2 2.698(3) 6_556 ?
Cu3 Cu1 2.902(3) 6_556 ?
O1 C1 1.36(2) . ?
O1 C12 1.43(2) . ?
O2 C3 1.42(2) . ?
O2 C2 1.42(2) . ?
O3 C5 1.34(2) . ?
O3 C4 1.43(2) . ?
O4 C7 1.41(2) . ?
O4 C6 1.43(2) . ?
O5 C8 1.39(2) . ?
O5 C9 1.42(2) . ?
O6 C10 1.40(2) . ?
O6 C11 1.44(2) . ?
C1 C2 1.46(3) . ?
C3 C4 1.53(3) . ?
C5 C6 1.48(3) . ?
C7 C8 1.52(3) . ?
C9 C10 1.50(2) . ?
C11 C12 1.45(3) . ?

loop_
_geom_torsion_atom_site_label_1
_geom_torsion_atom_site_label_2
_geom_torsion_atom_site_label_3
_geom_torsion_atom_site_label_4
_geom_torsion
_geom_torsion_site_symmetry_1
_geom_torsion_site_symmetry_2
_geom_torsion_site_symmetry_3
_geom_torsion_site_symmetry_4
_geom_torsion_publ_flag
Cu2 Br Rb O5 62.3(3) . . . . ?
Cu3 Br Rb O5 150.0(3) 1_655 . . . ?
Cu2 Br Rb O3 173.8(3) . . . . ?
Cu3 Br Rb O3 -98.6(3) 1_655 . . . ?
Cu2 Br Rb O1 -56.0(4) . . . . ?
Cu3 Br Rb O1 31.7(4) 1_655 . . . ?
Cu2 Br Rb O2 -138.8(4) . . . . ?
Cu3 Br Rb O2 -51.1(4) 1_655 . . . ?
Cu2 Br Rb O6 14.5(3) . . . . ?
Cu3 Br Rb O6 102.2(3) 1_655 . . . ?
Cu2 Br Rb O4 119.7(3) . . . . ?
Cu3 Br Rb O4 -152.7(3) 1_655 . . . ?
Cu2 Br Rb C10 23.7(3) . . . . ?
Cu3 Br Rb C10 111.4(3) 1_655 . . . ?
Cu2 Br Rb C3 -148.9(4) . . . . ?
Cu3 Br Rb C3 -61.2(5) 1_655 . . . ?
Cu2 Br Rb C7 100.2(5) . . . . ?
Cu3 Br Rb C7 -172.1(5) 1_655 . . . ?
Cu2 Br Rb C2 -110.3(5) . . . . ?
Cu3 Br Rb C2 -22.6(6) 1_655 . . . ?
Cu2 Br Rb C11 -10.2(4) . . . . ?
Cu3 Br Rb C11 77.5(4) 1_655 . . . ?
Cu3 I2 Cu1 I1 -138.45(12) 6_656 . . . ?
Cu2 I2 Cu1 I1 142.17(12) 6_556 . . . ?
Cu3 I2 Cu1 I3 -13.44(8) 6_656 . . 6_656 ?
Cu2 I2 Cu1 I3 -92.82(9) 6_556 . . 6_656 ?
Cu3 I2 Cu1 I3 92.40(9) 6_656 . . . ?
Cu2 I2 Cu1 I3 13.02(8) 6_556 . . . ?
Cu3 I2 Cu1 Cu3 156.03(12) 6_656 . . . ?
Cu2 I2 Cu1 Cu3 76.64(10) 6_556 . . . ?
Cu3 I2 Cu1 Cu3 0.0 6_656 . . 6_656 ?
Cu2 I2 Cu1 Cu3 -79.38(8) 6_556 . . 6_656 ?
Cu3 I2 Cu1 Cu2 -75.28(10) 6_656 . . . ?
Cu2 I2 Cu1 Cu2 -154.66(12) 6_556 . . . ?
Cu3 I2 Cu1 Cu2 79.38(8) 6_656 . . 6_556 ?
Cu2 I2 Cu1 Cu2 0.0 6_556 . . 6_556 ?
Cu2 I1 Cu1 I2 100.09(11) . . . . ?
Cu3 I1 Cu1 I2 -101.19(11) . . . . ?
Cu2 I1 Cu1 I3 -28.72(8) . . . 6_656 ?
Cu3 I1 Cu1 I3 129.99(10) . . . 6_656 ?
Cu2 I1 Cu1 I3 -129.76(10) . . . . ?
Cu3 I1 Cu1 I3 28.95(8) . . . . ?
Cu2 I1 Cu1 Cu3 -158.71(9) . . . . ?
Cu3 I1 Cu1 Cu3 0.0 . . . . ?
Cu2 I1 Cu1 Cu3 28.4(2) . . . 6_656 ?
Cu3 I1 Cu1 Cu3 -172.9(2) . . . 6_656 ?
Cu2 I1 Cu1 Cu2 0.0 . . . . ?
Cu3 I1 Cu1 Cu2 158.71(9) . . . . ?
Cu2 I1 Cu1 Cu2 171.6(2) . . . 6_556 ?
Cu3 I1 Cu1 Cu2 -29.7(2) . . . 6_556 ?
Cu2 I3 Cu1 I2 -13.36(8) 6_556 . . . ?
Cu3 I3 Cu1 I2 102.87(10) . . . . ?
Cu1 I3 Cu1 I2 46.10(8) 6_556 . . . ?
Cu2 I3 Cu1 I1 -145.48(11) 6_556 . . . ?
Cu3 I3 Cu1 I1 -29.25(8) . . . . ?
Cu1 I3 Cu1 I1 -86.02(8) 6_556 . . . ?
Cu2 I3 Cu1 I3 105.07(8) 6_556 . . 6_656 ?
Cu3 I3 Cu1 I3 -138.69(9) . . . 6_656 ?
Cu1 I3 Cu1 I3 164.54(9) 6_556 . . 6_656 ?
Cu2 I3 Cu1 Cu3 -116.23(8) 6_556 . . . ?
Cu3 I3 Cu1 Cu3 0.0 . . . . ?
Cu1 I3 Cu1 Cu3 -56.77(6) 6_556 . . . ?
Cu2 I3 Cu1 Cu3 47.68(9) 6_556 . . 6_656 ?
Cu3 I3 Cu1 Cu3 163.91(12) . . . 6_656 ?
Cu1 I3 Cu1 Cu3 107.14(9) 6_556 . . 6_656 ?
Cu2 I3 Cu1 Cu2 150.68(15) 6_556 . . . ?
Cu3 I3 Cu1 Cu2 -93.09(13) . . . . ?
Cu1 I3 Cu1 Cu2 -149.86(14) 6_556 . . . ?
Cu2 I3 Cu1 Cu2 0.0 6_556 . . 6_556 ?
Cu3 I3 Cu1 Cu2 116.23(8) . . . 6_556 ?
Cu1 I3 Cu1 Cu2 59.47(7) 6_556 . . 6_556 ?
Cu3 Br Cu2 I3 -88.24(9) 1_655 . . 6_656 ?
Rb Br Cu2 I3 47.21(9) . . . 6_656 ?
Cu3 Br Cu2 I1 151.83(12) 1_655 . . . ?
Rb Br Cu2 I1 -72.72(11) . . . . ?
Cu3 Br Cu2 I2 26.32(8) 1_655 . . 6_656 ?
Rb Br Cu2 I2 161.77(6) . . . 6_656 ?
Cu3 Br Cu2 Cu1 -134.2(2) 1_655 . . . ?
Rb Br Cu2 Cu1 1.2(2) . . . . ?
Cu3 Br Cu2 Cu1 -29.03(9) 1_655 . . 6_656 ?
Rb Br Cu2 Cu1 106.42(8) . . . 6_656 ?
Cu1 I1 Cu2 Br 148.24(13) . . . . ?
Cu3 I1 Cu2 Br 124.40(11) . . . . ?
Cu1 I1 Cu2 I3 29.21(8) . . . 6_656 ?
Cu3 I1 Cu2 I3 5.38(12) . . . 6_656 ?
Cu1 I1 Cu2 I2 -94.56(10) . . . 6_656 ?
Cu3 I1 Cu2 I2 -118.40(10) . . . 6_656 ?
Cu1 I1 Cu2 Cu1 0.0 . . . . ?
Cu3 I1 Cu2 Cu1 -23.83(10) . . . . ?
Cu1 I1 Cu2 Cu1 -30.46(12) . . . 6_656 ?
Cu3 I1 Cu2 Cu1 -54.3(2) . . . 6_656 ?
I2 Cu1 Cu2 Br 160.6(2) . . . . ?
I1 Cu1 Cu2 Br -91.2(2) . . . . ?
I3 Cu1 Cu2 Br 55.2(2) 6_656 . . . ?
I3 Cu1 Cu2 Br -3.5(3) . . . . ?
Cu3 Cu1 Cu2 Br -71.4(3) . . . . ?
Cu3 Cu1 Cu2 Br 105.2(2) 6_656 . . . ?
Cu2 Cu1 Cu2 Br 99.9(3) 6_556 . . . ?
I2 Cu1 Cu2 I3 105.38(9) . . . 6_656 ?
I1 Cu1 Cu2 I3 -146.47(9) . . . 6_656 ?
I3 Cu1 Cu2 I3 0.0 6_656 . . 6_656 ?
I3 Cu1 Cu2 I3 -58.75(12) . . . 6_656 ?
Cu3 Cu1 Cu2 I3 -126.60(11) . . . 6_656 ?
Cu3 Cu1 Cu2 I3 49.95(7) 6_656 . . 6_656 ?
Cu2 Cu1 Cu2 I3 44.6(3) 6_556 . . 6_656 ?
I2 Cu1 Cu2 I1 -108.15(9) . . . . ?
I1 Cu1 Cu2 I1 0.0 . . . . ?
I3 Cu1 Cu2 I1 146.47(9) 6_656 . . . ?
I3 Cu1 Cu2 I1 87.72(12) . . . . ?
Cu3 Cu1 Cu2 I1 19.88(8) . . . . ?
Cu3 Cu1 Cu2 I1 -163.57(10) 6_656 . . . ?
Cu2 Cu1 Cu2 I1 -168.9(3) 6_556 . . . ?
I2 Cu1 Cu2 I2 0.80(12) . . . 6_656 ?
I1 Cu1 Cu2 I2 108.95(9) . . . 6_656 ?
I3 Cu1 Cu2 I2 -104.58(9) 6_656 . . 6_656 ?
I3 Cu1 Cu2 I2 -163.33(10) . . . 6_656 ?
Cu3 Cu1 Cu2 I2 128.83(10) . . . 6_656 ?
Cu3 Cu1 Cu2 I2 -54.62(9) 6_656 . . 6_656 ?
Cu2 Cu1 Cu2 I2 -60.0(3) 6_556 . . 6_656 ?
I2 Cu1 Cu2 Cu1 52.71(11) . . . 6_656 ?
I1 Cu1 Cu2 Cu1 160.86(8) . . . 6_656 ?
I3 Cu1 Cu2 Cu1 -52.67(8) 6_656 . . 6_656 ?
I3 Cu1 Cu2 Cu1 -111.42(11) . . . 6_656 ?
Cu3 Cu1 Cu2 Cu1 -179.26(7) . . . 6_656 ?
Cu3 Cu1 Cu2 Cu1 -2.71(10) 6_656 . . 6_656 ?
Cu2 Cu1 Cu2 Cu1 -8.0(4) 6_556 . . 6_656 ?
Cu1 I1 Cu3 Br -148.10(12) . . . 1_455 ?
Cu2 I1 Cu3 Br -123.62(11) . . . 1_455 ?
Cu1 I1 Cu3 I3 -29.13(7) . . . . ?
Cu2 I1 Cu3 I3 -4.64(12) . . . . ?
Cu1 I1 Cu3 I2 97.92(10) . . . 6_556 ?
Cu2 I1 Cu3 I2 122.40(10) . . . 6_556 ?
Cu1 I1 Cu3 Cu1 0.0 . . . . ?
Cu2 I1 Cu3 Cu1 24.49(10) . . . . ?
Cu1 I1 Cu3 Cu1 32.63(13) . . . 6_556 ?
Cu2 I1 Cu3 Cu1 57.1(2) . . . 6_556 ?
Cu2 I3 Cu3 Br -150.46(9) 6_556 . . 1_455 ?
Cu1 I3 Cu3 Br -93.26(10) 6_556 . . 1_455 ?
Cu1 I3 Cu3 Br 153.13(11) . . . 1_455 ?
Cu2 I3 Cu3 I1 84.73(9) 6_556 . . . ?
Cu1 I3 Cu3 I1 141.93(10) 6_556 . . . ?
Cu1 I3 Cu3 I1 28.33(7) . . . . ?
Cu2 I3 Cu3 I2 -44.34(10) 6_556 . . 6_556 ?
Cu1 I3 Cu3 I2 12.87(8) 6_556 . . 6_556 ?
Cu1 I3 Cu3 I2 -100.74(10) . . . 6_556 ?
Cu2 I3 Cu3 Cu1 56.40(8) 6_556 . . . ?
Cu1 I3 Cu3 Cu1 113.61(8) 6_556 . . . ?
Cu1 I3 Cu3 Cu1 0.0 . . . . ?
Cu2 I3 Cu3 Cu1 -57.21(8) 6_556 . . 6_556 ?
Cu1 I3 Cu3 Cu1 0.0 6_556 . . 6_556 ?
Cu1 I3 Cu3 Cu1 -113.61(8) . . . 6_556 ?
I2 Cu1 Cu3 Br -168.5(2) . . . 1_455 ?
I1 Cu1 Cu3 Br 83.1(2) . . . 1_455 ?
I3 Cu1 Cu3 Br -1.5(3) 6_656 . . 1_455 ?
I3 Cu1 Cu3 Br -64.8(2) . . . 1_455 ?
Cu3 Cu1 Cu3 Br -107.6(3) 6_656 . . 1_455 ?
Cu2 Cu1 Cu3 Br 63.6(2) . . . 1_455 ?
Cu2 Cu1 Cu3 Br -112.7(2) 6_556 . . 1_455 ?
I2 Cu1 Cu3 I1 108.46(9) . . . . ?
I1 Cu1 Cu3 I1 0.0 . . . . ?
I3 Cu1 Cu3 I1 -84.61(12) 6_656 . . . ?
I3 Cu1 Cu3 I1 -147.84(8) . . . . ?
Cu3 Cu1 Cu3 I1 169.3(3) 6_656 . . . ?
Cu2 Cu1 Cu3 I1 -19.43(8) . . . . ?
Cu2 Cu1 Cu3 I1 164.22(10) 6_556 . . . ?
I2 Cu1 Cu3 I3 -103.70(9) . . . . ?
I1 Cu1 Cu3 I3 147.84(8) . . . . ?
I3 Cu1 Cu3 I3 63.23(12) 6_656 . . . ?
I3 Cu1 Cu3 I3 0.0 . . . . ?
Cu3 Cu1 Cu3 I3 -42.9(3) 6_656 . . . ?
Cu2 Cu1 Cu3 I3 128.40(10) . . . . ?
Cu2 Cu1 Cu3 I3 -47.95(7) 6_556 . . . ?
I2 Cu1 Cu3 I2 0.44(12) . . . 6_556 ?
I1 Cu1 Cu3 I2 -108.02(9) . . . 6_556 ?
I3 Cu1 Cu3 I2 167.37(9) 6_656 . . 6_556 ?
I3 Cu1 Cu3 I2 104.14(9) . . . 6_556 ?
Cu3 Cu1 Cu3 I2 61.3(3) 6_656 . . 6_556 ?
Cu2 Cu1 Cu3 I2 -127.45(10) . . . 6_556 ?
Cu2 Cu1 Cu3 I2 56.19(10) 6_556 . . 6_556 ?
I2 Cu1 Cu3 Cu1 -52.94(12) . . . 6_556 ?
I1 Cu1 Cu3 Cu1 -161.39(8) . . . 6_556 ?
I3 Cu1 Cu3 Cu1 114.00(11) 6_656 . . 6_556 ?
I3 Cu1 Cu3 Cu1 50.77(8) . . . 6_556 ?
Cu3 Cu1 Cu3 Cu1 7.9(4) 6_656 . . 6_556 ?
Cu2 Cu1 Cu3 Cu1 179.17(7) . . . 6_556 ?
Cu2 Cu1 Cu3 Cu1 2.82(11) 6_556 . . 6_556 ?
O5 Rb O1 C1 135.4(13) . . . . ?
O3 Rb O1 C1 4.8(14) . . . . ?
O2 Rb O1 C1 0.1(12) . . . . ?
O6 Rb O1 C1 142.0(14) . . . . ?
O4 Rb O1 C1 69.1(15) . . . . ?
Br Rb O1 C1 -118.6(12) . . . . ?
C10 Rb O1 C1 152.3(13) . . . . ?
C3 Rb O1 C1 -10.8(13) . . . . ?
C7 Rb O1 C1 110.3(16) . . . . ?
C2 Rb O1 C1 -16.4(13) . . . . ?
C11 Rb O1 C1 161.4(15) . . . . ?
O5 Rb O1 C12 -9.5(13) . . . . ?
O3 Rb O1 C12 -140.1(12) . . . . ?
O2 Rb O1 C12 -144.8(13) . . . . ?
O6 Rb O1 C12 -2.9(11) . . . . ?
O4 Rb O1 C12 -75.8(14) . . . . ?
Br Rb O1 C12 96.5(12) . . . . ?
C10 Rb O1 C12 7.4(12) . . . . ?
C3 Rb O1 C12 -155.7(13) . . . . ?
C7 Rb O1 C12 -34.6(17) . . . . ?
C2 Rb O1 C12 -161.3(15) . . . . ?
C11 Rb O1 C12 16.5(12) . . . . ?
O5 Rb O2 C3 119.8(13) . . . . ?
O3 Rb O2 C3 35.1(12) . . . . ?
O1 Rb O2 C3 -150.0(13) . . . . ?
O6 Rb O2 C3 177.7(12) . . . . ?
O4 Rb O2 C3 62.6(13) . . . . ?
Br Rb O2 C3 -26.2(14) . . . . ?
C10 Rb O2 C3 175.5(12) . . . . ?
C3 Rb O2 C3 0.000(1) . . . . ?
C7 Rb O2 C3 65.8(14) . . . . ?
C2 Rb O2 C3 -120.3(19) . . . . ?
C11 Rb O2 C3 -162.0(13) . . . . ?
O5 Rb O2 C2 -119.8(13) . . . . ?
O3 Rb O2 C2 155.4(14) . . . . ?
O1 Rb O2 C2 -29.7(12) . . . . ?
O6 Rb O2 C2 -62.0(13) . . . . ?
O4 Rb O2 C2 -177.1(13) . . . . ?
Br Rb O2 C2 94.1(13) . . . . ?
C10 Rb O2 C2 -64.2(14) . . . . ?
C3 Rb O2 C2 120.3(19) . . . . ?
C7 Rb O2 C2 -173.9(13) . . . . ?
C2 Rb O2 C2 0.000(5) . . . . ?
C11 Rb O2 C2 -41.7(13) . . . . ?
O5 Rb O3 C5 16.9(15) . . . . ?
O1 Rb O3 C5 148.7(14) . . . . ?
O2 Rb O3 C5 153.5(15) . . . . ?
O6 Rb O3 C5 82.6(16) . . . . ?
O4 Rb O3 C5 5.7(14) . . . . ?
Br Rb O3 C5 -67.5(14) . . . . ?
C10 Rb O3 C5 45.7(18) . . . . ?
C3 Rb O3 C5 172.5(17) . . . . ?
C7 Rb O3 C5 -2.0(15) . . . . ?
C2 Rb O3 C5 162.5(15) . . . . ?
C11 Rb O3 C5 119.2(16) . . . . ?
O5 Rb O3 C4 -138.1(11) . . . . ?
O1 Rb O3 C4 -6.2(12) . . . . ?
O2 Rb O3 C4 -1.5(11) . . . . ?
O6 Rb O3 C4 -72.4(13) . . . . ?
O4 Rb O3 C4 -149.3(13) . . . . ?
Br Rb O3 C4 137.6(11) . . . . ?
C10 Rb O3 C4 -109.3(13) . . . . ?
C3 Rb O3 C4 17.5(12) . . . . ?
C7 Rb O3 C4 -157.0(12) . . . . ?
C2 Rb O3 C4 7.5(12) . . . . ?
C11 Rb O3 C4 -35.8(16) . . . . ?
O5 Rb O4 C7 33.1(11) . . . . ?
O3 Rb O4 C7 -159.3(13) . . . . ?
O1 Rb O4 C7 117.9(13) . . . . ?
O2 Rb O4 C7 173.0(12) . . . . ?
O6 Rb O4 C7 60.4(12) . . . . ?
Br Rb O4 C7 -56.5(11) . . . . ?
C10 Rb O4 C7 41.0(12) . . . . ?
C3 Rb O4 C7 -167.9(12) . . . . ?
C7 Rb O4 C7 0.000(5) . . . . ?
C2 Rb O4 C7 171.6(12) . . . . ?
C11 Rb O4 C7 59.7(13) . . . . ?
O5 Rb O4 C6 160.8(15) . . . . ?
O3 Rb O4 C6 -31.6(13) . . . . ?
O1 Rb O4 C6 -114.4(14) . . . . ?
O2 Rb O4 C6 -59.4(14) . . . . ?
O6 Rb O4 C6 -171.9(13) . . . . ?
Br Rb O4 C6 71.1(13) . . . . ?
C10 Rb O4 C6 168.7(14) . . . . ?
C3 Rb O4 C6 -40.2(14) . . . . ?
C7 Rb O4 C6 127.7(19) . . . . ?
C2 Rb O4 C6 -60.7(15) . . . . ?
C11 Rb O4 C6 -172.6(13) . . . . ?
O3 Rb O5 C8 -11.6(15) . . . . ?
O1 Rb O5 C8 -143.3(14) . . . . ?
O2 Rb O5 C8 -75.4(15) . . . . ?
O6 Rb O5 C8 -149.8(15) . . . . ?
O4 Rb O5 C8 -0.6(13) . . . . ?
Br Rb O5 C8 79.8(14) . . . . ?
C10 Rb O5 C8 -168.6(16) . . . . ?
C3 Rb O5 C8 -40.4(18) . . . . ?
C7 Rb O5 C8 17.7(14) . . . . ?
C2 Rb O5 C8 -110.4(15) . . . . ?
C11 Rb O5 C8 -160.2(14) . . . . ?
O3 Rb O5 C9 139.7(12) . . . . ?
O1 Rb O5 C9 7.9(13) . . . . ?
O2 Rb O5 C9 75.8(13) . . . . ?
O6 Rb O5 C9 1.4(11) . . . . ?
O4 Rb O5 C9 150.7(13) . . . . ?
Br Rb O5 C9 -128.9(12) . . . . ?
C10 Rb O5 C9 -17.4(11) . . . . ?
C3 Rb O5 C9 110.8(13) . . . . ?
C7 Rb O5 C9 168.9(15) . . . . ?
C2 Rb O5 C9 40.8(16) . . . . ?
C11 Rb O5 C9 -8.9(12) . . . . ?
O5 Rb O6 C10 -35.0(9) . . . . ?
O3 Rb O6 C10 -120.3(11) . . . . ?
O1 Rb O6 C10 152.1(11) . . . . ?
O2 Rb O6 C10 -175.3(10) . . . . ?
O4 Rb O6 C10 -61.8(10) . . . . ?
Br Rb O6 C10 25.0(10) . . . . ?
C10 Rb O6 C10 0.000(2) . . . . ?
C3 Rb O6 C10 -174.2(10) . . . . ?
C7 Rb O6 C10 -43.0(10) . . . . ?
C2 Rb O6 C10 165.7(10) . . . . ?
C11 Rb O6 C10 116.7(15) . . . . ?
O5 Rb O6 C11 -151.6(12) . . . . ?
O3 Rb O6 C11 123.0(11) . . . . ?
O1 Rb O6 C11 35.5(11) . . . . ?
O2 Rb O6 C11 68.1(11) . . . . ?
O4 Rb O6 C11 -178.5(11) . . . . ?
Br Rb O6 C11 -91.7(11) . . . . ?
C10 Rb O6 C11 -116.7(15) . . . . ?
C3 Rb O6 C11 69.1(12) . . . . ?
C7 Rb O6 C11 -159.7(11) . . . . ?
C2 Rb O6 C11 49.1(11) . . . . ?
C11 Rb O6 C11 0.000(2) . . . . ?
C12 O1 C1 C2 175.4(16) . . . . ?
Rb O1 C1 C2 29.6(21) . . . . ?
C3 O2 C2 C1 178.6(19) . . . . ?
Rb O2 C2 C1 59.9(21) . . . . ?
C3 O2 C2 Rb 118.7(16) . . . . ?
Rb O2 C2 Rb 0.000(3) . . . . ?
O1 C1 C2 O2 -62.4(25) . . . . ?
O1 C1 C2 Rb -20.5(15) . . . . ?
O5 Rb C2 O2 88.5(15) . . . . ?
O3 Rb C2 O2 -21.0(12) . . . . ?
O1 Rb C2 O2 139.2(15) . . . . ?
O2 Rb C2 O2 0.000(5) . . . . ?
O6 Rb C2 O2 121.2(12) . . . . ?
O4 Rb C2 O2 3.5(15) . . . . ?
Br Rb C2 O2 -104.8(12) . . . . ?
C10 Rb C2 O2 127.1(12) . . . . ?
C3 Rb C2 O2 -31.7(12) . . . . ?
C7 Rb C2 O2 9.4(20) . . . . ?
C11 Rb C2 O2 137.8(13) . . . . ?
O5 Rb C2 C1 -37.1(18) . . . . ?
O3 Rb C2 C1 -146.6(14) . . . . ?
O1 Rb C2 C1 13.5(11) . . . . ?
O2 Rb C2 C1 -125.7(21) . . . . ?
O6 Rb C2 C1 -4.4(13) . . . . ?
O4 Rb C2 C1 -122.2(13) . . . . ?
Br Rb C2 C1 129.6(12) . . . . ?
C10 Rb C2 C1 1.4(15) . . . . ?
C3 Rb C2 C1 -157.3(18) . . . . ?
C7 Rb C2 C1 -116.2(15) . . . . ?
C11 Rb C2 C1 12.1(13) . . . . ?
C2 O2 C3 C4 174.1(16) . . . . ?
Rb O2 C3 C4 -67.0(18) . . . . ?
C2 O2 C3 Rb -118.8(15) . . . . ?
Rb O2 C3 Rb 0.0 . . . . ?
O5 Rb C3 O2 -88.5(15) . . . . ?
O3 Rb C3 O2 -132.1(15) . . . . ?
O1 Rb C3 O2 25.7(11) . . . . ?
O2 Rb C3 O2 0.000(2) . . . . ?
O6 Rb C3 O2 -2.7(15) . . . . ?
O4 Rb C3 O2 -121.1(12) . . . . ?
Br Rb C3 O2 159.2(11) . . . . ?
C10 Rb C3 O2 -6.8(19) . . . . ?
C7 Rb C3 O2 -126.1(12) . . . . ?
C2 Rb C3 O2 31.7(11) . . . . ?
C11 Rb C3 O2 20.0(14) . . . . ?
O5 Rb C3 C4 29.7(17) . . . . ?
O3 Rb C3 C4 -13.9(9) . . . . ?
O1 Rb C3 C4 143.9(12) . . . . ?
O2 Rb C3 C4 118.2(19) . . . . ?
O6 Rb C3 C4 115.5(12) . . . . ?
O4 Rb C3 C4 -2.9(12) . . . . ?
Br Rb C3 C4 -82.6(12) . . . . ?
C10 Rb C3 C4 111.4(13) . . . . ?
C7 Rb C3 C4 -7.9(14) . . . . ?
C2 Rb C3 C4 149.9(16) . . . . ?
C11 Rb C3 C4 138.3(11) . . . . ?
C5 O3 C4 C3 172.8(16) . . . . ?
Rb O3 C4 C3 -29.3(19) . . . . ?
O2 C3 C4 O3 64.7(21) . . . . ?
Rb C3 C4 O3 19.4(12) . . . . ?
C4 O3 C5 C6 177.9(15) . . . . ?
Rb O3 C5 C6 20.6(22) . . . . ?
C7 O4 C6 C5 179.1(16) . . . . ?
Rb O4 C6 C5 57.8(19) . . . . ?
C7 O4 C6 Rb 121.3(16) . . . . ?
Rb O4 C6 Rb 0.0 . . . . ?
O3 C5 C6 O4 -54.0(22) . . . . ?
O3 C5 C6 Rb -13.3(14) . . . . ?
O5 Rb C6 O4 -16.4(13) . . . . ?
O3 Rb C6 O4 136.3(16) . . . . ?
O1 Rb C6 O4 100.0(15) . . . . ?
O2 Rb C6 O4 124.0(13) . . . . ?
O6 Rb C6 O4 10.0(17) . . . . ?
O4 Rb C6 O4 0.0 . . . . ?
Br Rb C6 O4 -103.5(14) . . . . ?
C10 Rb C6 O4 -12.7(15) . . . . ?
C3 Rb C6 O4 139.2(14) . . . . ?
C7 Rb C6 O4 -28.1(11) . . . . ?
C2 Rb C6 O4 130.2(13) . . . . ?
C11 Rb C6 O4 11.8(22) . . . . ?
O5 Rb C6 C5 -143.8(11) . . . . ?
O3 Rb C6 C5 9.0(9) . . . . ?
O1 Rb C6 C5 -27.4(15) . . . . ?
O2 Rb C6 C5 -3.3(11) . . . . ?
O6 Rb C6 C5 -117.3(11) . . . . ?
O4 Rb C6 C5 -127.3(19) . . . . ?
Br Rb C6 C5 129.2(11) . . . . ?
C10 Rb C6 C5 -140.1(10) . . . . ?
C3 Rb C6 C5 11.8(11) . . . . ?
C7 Rb C6 C5 -155.4(15) . . . . ?
C2 Rb C6 C5 2.9(12) . . . . ?
C11 Rb C6 C5 -115.6(13) . . . . ?
C6 O4 C7 C8 173.6(15) . . . . ?
Rb O4 C7 C8 -63.8(16) . . . . ?
C6 O4 C7 Rb -122.6(15) . . . . ?
Rb O4 C7 Rb 0.000(3) . . . . ?
O5 Rb C7 O4 -134.6(14) . . . . ?
O3 Rb C7 O4 17.6(11) . . . . ?
O1 Rb C7 O4 -97.6(15) . . . . ?
O2 Rb C7 O4 -8.5(14) . . . . ?
O6 Rb C7 O4 -123.9(11) . . . . ?
O4 Rb C7 O4 0.000(5) . . . . ?
Br Rb C7 O4 117.6(12) . . . . ?
C10 Rb C7 O4 -138.8(12) . . . . ?
C3 Rb C7 O4 13.5(13) . . . . ?
C2 Rb C7 O4 -12.9(19) . . . . ?
C11 Rb C7 O4 -132.2(11) . . . . ?
O5 Rb C7 C8 -13.4(11) . . . . ?
O3 Rb C7 C8 138.7(14) . . . . ?
O1 Rb C7 C8 23.5(20) . . . . ?
O2 Rb C7 C8 112.6(14) . . . . ?
O6 Rb C7 C8 -2.7(14) . . . . ?
O4 Rb C7 C8 121.2(18) . . . . ?
Br Rb C7 C8 -121.2(14) . . . . ?
C10 Rb C7 C8 -17.7(13) . . . . ?
C3 Rb C7 C8 134.7(13) . . . . ?
C2 Rb C7 C8 108.3(17) . . . . ?
C11 Rb C7 C8 -11.1(15) . . . . ?
C9 O5 C8 C7 177.3(17) . . . . ?
Rb O5 C8 C7 -29.4(23) . . . . ?
O4 C7 C8 O5 63.8(22) . . . . ?
Rb C7 C8 O5 18.4(14) . . . . ?
C8 O5 C9 C10 -174.9(15) . . . . ?
Rb O5 C9 C10 30.4(19) . . . . ?
C8 O5 C9 Rb 154.8(19) . . . . ?
Rb O5 C9 Rb 0.0 . . . . ?
O5 Rb C9 O5 0.000(1) . . . . ?
O3 Rb C9 O5 -47.8(13) . . . . ?
O1 Rb C9 O5 -172.7(12) . . . . ?
O2 Rb C9 O5 -123.0(12) . . . . ?
O6 Rb C9 O5 -178.0(15) . . . . ?
O4 Rb C9 O5 -25.2(11) . . . . ?
Br Rb C9 O5 50.9(12) . . . . ?
C10 Rb C9 O5 150.4(18) . . . . ?
C3 Rb C9 O5 -99.8(15) . . . . ?
C7 Rb C9 O5 -8.3(11) . . . . ?
C2 Rb C9 O5 -151.6(11) . . . . ?
C11 Rb C9 O5 169.8(13) . . . . ?
O5 Rb C9 C10 -150.4(18) . . . . ?
O3 Rb C9 C10 161.8(9) . . . . ?
O1 Rb C9 C10 36.9(10) . . . . ?
O2 Rb C9 C10 86.7(11) . . . . ?
O6 Rb C9 C10 31.6(9) . . . . ?
O4 Rb C9 C10 -175.6(11) . . . . ?
Br Rb C9 C10 -99.4(10) . . . . ?
C10 Rb C9 C10 0.000(3) . . . . ?
C3 Rb C9 C10 109.9(13) . . . . ?
C7 Rb C9 C10 -158.6(12) . . . . ?
C2 Rb C9 C10 58.0(12) . . . . ?
C11 Rb C9 C10 19.4(10) . . . . ?
C11 O6 C10 C9 -177.7(15) . . . . ?
Rb O6 C10 C9 65.8(15) . . . . ?
C11 O6 C10 Rb 116.5(14) . . . . ?
Rb O6 C10 Rb 0.0 . . . . ?
O5 C9 C10 O6 -66.9(19) . . . . ?
Rb C9 C10 O6 -46.6(11) . . . . ?
O5 C9 C10 Rb -20.4(13) . . . . ?
Rb C9 C10 Rb 0.000(1) . . . . ?
O5 Rb C10 O6 132.7(12) . . . . ?
O3 Rb C10 O6 90.2(12) . . . . ?
O1 Rb C10 O6 -23.7(9) . . . . ?
O2 Rb C10 O6 5.7(12) . . . . ?
O6 Rb C10 O6 0.000(2) . . . . ?
O4 Rb C10 O6 122.7(10) . . . . ?
Br Rb C10 O6 -158.1(9) . . . . ?
C3 Rb C10 O6 8.8(15) . . . . ?
C7 Rb C10 O6 136.8(10) . . . . ?
C2 Rb C10 O6 -15.8(11) . . . . ?
C11 Rb C10 O6 -33.5(9) . . . . ?
O5 Rb C10 C9 14.3(9) . . . . ?
O3 Rb C10 C9 -28.1(15) . . . . ?
O1 Rb C10 C9 -142.0(11) . . . . ?
O2 Rb C10 C9 -112.7(10) . . . . ?
O6 Rb C10 C9 -118.4(15) . . . . ?
O4 Rb C10 C9 4.3(11) . . . . ?
Br Rb C10 C9 83.6(10) . . . . ?
C3 Rb C10 C9 -109.5(13) . . . . ?
C7 Rb C10 C9 18.4(10) . . . . ?
C2 Rb C10 C9 -134.1(10) . . . . ?
C11 Rb C10 C9 -151.8(14) . . . . ?
C10 O6 C11 C12 177.9(16) . . . . ?
Rb O6 C11 C12 -67.3(16) . . . . ?
C10 O6 C11 Rb -114.8(13) . . . . ?
Rb O6 C11 Rb 0.0 . . . . ?
O5 Rb C11 O6 24.4(10) . . . . ?
O3 Rb C11 O6 -87.4(14) . . . . ?
O1 Rb C11 O6 -131.5(13) . . . . ?
O2 Rb C11 O6 -115.7(11) . . . . ?
O6 Rb C11 O6 0.000(2) . . . . ?
O4 Rb C11 O6 1.9(14) . . . . ?
Br Rb C11 O6 100.1(10) . . . . ?
C10 Rb C11 O6 33.7(10) . . . . ?
C3 Rb C11 O6 -123.0(11) . . . . ?
C7 Rb C11 O6 22.9(12) . . . . ?
C2 Rb C11 O6 -130.1(11) . . . . ?
O5 Rb C11 C12 141.4(12) . . . . ?
O3 Rb C11 C12 29.6(17) . . . . ?
O1 Rb C11 C12 -14.5(10) . . . . ?
O2 Rb C11 C12 1.3(12) . . . . ?
O6 Rb C11 C12 117.0(16) . . . . ?
O4 Rb C11 C12 118.8(12) . . . . ?
Br Rb C11 C12 -142.9(10) . . . . ?
C10 Rb C11 C12 150.7(15) . . . . ?
C3 Rb C11 C12 -6.0(13) . . . . ?
C7 Rb C11 C12 139.8(12) . . . . ?
C2 Rb C11 C12 -13.1(12) . . . . ?
C1 O1 C12 C11 -176.3(16) . . . . ?
Rb O1 C12 C11 -30.1(19) . . . . ?
O6 C11 C12 O1 66.0(21) . . . . ?
Rb C11 C12 O1 20.9(13) . . . . ?
